data_4102542
loop_
_publ_author_name
'Takahiro Nishimura'
'Yuichi Yasuhara'
'Takahiro Sawano'
'Tamio Hayashi'

_publ_section_title
;
 Iridium/Chiral Diene-Catalyzed Asymmetric 1,6-Addition of Arylboroxines
 to \a,\b,\g,\d-Unsaturated Carbonyl Compounds
;
_journal_name_full 'Journal of the American Chemical Society'
_journal_page_first 7872
_journal_page_last 7873
_journal_paper_doi 10.1021/ja1034842
_journal_volume 132
_journal_year 2010
_chemical_absolute_configuration ad
_chemical_formula_moiety 'C28 H20 Cl2 F8 Ir2 '
_chemical_formula_sum 'C28 H20 Cl2 F8 Ir2'
_chemical_formula_weight 963.80
_space_group_IT_number 4
_symmetry_cell_setting monoclinic
_symmetry_Int_Tables_number 4
_symmetry_space_group_name_Hall 'P 2yb'
_symmetry_space_group_name_H-M 'P 1 21 1'
_cell_angle_alpha 90.0000
_cell_angle_beta 100.228(16)
_cell_angle_gamma 90.0000
_cell_formula_units_Z 2
_cell_length_a 7.473(3)
_cell_length_b 12.669(5)
_cell_length_c 14.171(5)
_cell_measurement_reflns_used 12966
_cell_measurement_temperature 123.1
_cell_measurement_theta_max 27.5
_cell_measurement_theta_min 3.2
_cell_volume 1320.3(9)
_computing_cell_refinement PROCESS-AUTO
_computing_data_collection PROCESS-AUTO
_computing_data_reduction CrystalStructure
_computing_publication_material 'CrystalStructure 3.8'
_computing_structure_refinement SHELXL
_computing_structure_solution SIR92
_diffrn_ambient_temperature 123.1
_diffrn_detector_area_resol_mean 5.00
_diffrn_measured_fraction_theta_full 0.998
_diffrn_measured_fraction_theta_max 0.998
_diffrn_measurement_device_type 'Rigaku RAXIS-RAPID'
_diffrn_measurement_method \w
_diffrn_radiation_type 'Mo K\a'
_diffrn_radiation_wavelength 0.71075
_diffrn_reflns_av_R_equivalents 0.035
_diffrn_reflns_limit_h_max 9
_diffrn_reflns_limit_h_min -9
_diffrn_reflns_limit_k_max 16
_diffrn_reflns_limit_k_min -15
_diffrn_reflns_limit_l_max 18
_diffrn_reflns_limit_l_min -18
_diffrn_reflns_number 13028
_diffrn_reflns_theta_full 27.48
_diffrn_reflns_theta_max 27.48
_exptl_absorpt_coefficient_mu 10.374
_exptl_absorpt_correction_T_max 0.075
_exptl_absorpt_correction_T_min 0.027
_exptl_absorpt_correction_type multi-scan
_exptl_absorpt_process_details
;
    Higashi, T. (1995). Program for Absorption Correction.
    Rigaku Corporation, Tokyo, Japan.
;
_exptl_crystal_colour yellow
_exptl_crystal_density_diffrn 2.424
_exptl_crystal_density_method 'not measured'
_exptl_crystal_description prism
_exptl_crystal_F_000 896.00
_exptl_crystal_size_max 0.50
_exptl_crystal_size_mid 0.27
_exptl_crystal_size_min 0.25
_refine_diff_density_max 1.10
_refine_diff_density_min -1.79
_refine_ls_abs_structure_details 'Flack, H. D. (1983), Acta Cryst. A39, 876-881.  2455 Friedel Pairs'
_refine_ls_abs_structure_Flack 0.000(5)
_refine_ls_extinction_method none
_refine_ls_goodness_of_fit_ref 1.096
_refine_ls_hydrogen_treatment refall
_refine_ls_number_parameters 358
_refine_ls_number_reflns 5623
_refine_ls_R_factor_gt 0.0236
_refine_ls_shift/su_max 0.0000
_refine_ls_structure_factor_coef Fsqd
_refine_ls_weighting_details 'w = 1/[\s^2^(Fo^2^)+(0.0000P)^2^+0.1977P] where P=(Fo^2^+2Fc^2^)/3'
_refine_ls_weighting_scheme calc
_refine_ls_wR_factor_ref 0.0507
_reflns_number_gt 5513
_reflns_number_total 5623
_reflns_threshold_expression F^2^>2.0\s(F^2^)
_cod_data_source_file ja1034842_si_001.cif
_cod_data_source_block '_90126yuki'
_cod_original_cell_volume 1320.4(8)
_cod_original_formula_sum 'C28 H20 Cl2 F8 Ir2 '
_cod_database_code 4102542

loop_
_symmetry_equiv_pos_site_id
_symmetry_equiv_pos_as_xyz
1 +X,+Y,+Z
2 -X,1/2+Y,-Z

loop_
_atom_site_label
_atom_site_type_symbol
_atom_site_fract_x
_atom_site_fract_y
_atom_site_fract_z
_atom_site_U_iso_or_equiv
_atom_site_adp_type
_atom_site_occupancy
_atom_site_symmetry_multiplicity
_atom_site_calc_flag
_atom_site_refinement_flags
Ir(1) Ir 0.24756(2) 0.047810(15) 0.379000(12) 0.01150(4) Uani 1.00 1 d .
Ir(2) Ir 0.34184(2) 0.269790(15) 0.354690(12) 0.01080(4) Uani 1.00 1 d .
Cl(1) Cl 0.52962(16) 0.13539(11) 0.44023(9) 0.0160(2) Uani 1.00 1 d .
Cl(2) Cl 0.11767(16) 0.19979(11) 0.43901(9) 0.0166(2) Uani 1.00 1 d .
F(1) F 0.0159(4) -0.1629(3) 0.0198(2) 0.0317(9) Uani 1.00 1 d .
F(2) F -0.1215(5) -0.3614(3) 0.0131(2) 0.0377(10) Uani 1.00 1 d .
F(3) F -0.1371(4) -0.4687(3) 0.1772(2) 0.0326(8) Uani 1.00 1 d .
F(4) F -0.0064(4) -0.3806(2) 0.3492(2) 0.0236(7) Uani 1.00 1 d .
F(5) F 0.4757(4) 0.6989(3) 0.2621(2) 0.0257(8) Uani 1.00 1 d .
F(6) F 0.4520(5) 0.7625(3) 0.0780(2) 0.0392(9) Uani 1.00 1 d .
F(7) F 0.3663(5) 0.6254(3) -0.0682(2) 0.0394(10) Uani 1.00 1 d .
F(8) F 0.3135(4) 0.4196(2) -0.0332(2) 0.0230(7) Uani 1.00 1 d .
C(1) C 0.1428(6) -0.1614(4) 0.3636(3) 0.0138(10) Uani 1.00 1 d .
C(2) C 0.0288(5) -0.0614(4) 0.3651(3) 0.0122(10) Uani 1.00 1 d .
C(3) C 0.0248(6) -0.0010(4) 0.2782(3) 0.0148(10) Uani 1.00 1 d .
C(4) C 0.1304(7) -0.0529(5) 0.2082(3) 0.0168(11) Uani 1.00 1 d .
C(5) C 0.3189(6) -0.0489(4) 0.2704(3) 0.0147(11) Uani 1.00 1 d .
C(6) C 0.3234(6) -0.1097(4) 0.3554(3) 0.0159(11) Uani 1.00 1 d .
C(7) C 0.0699(6) -0.2237(5) 0.2741(3) 0.0180(11) Uani 1.00 1 d .
C(8) C 0.0698(6) -0.1631(5) 0.1905(3) 0.0185(11) Uani 1.00 1 d .
C(9) C 0.0101(6) -0.2140(5) 0.1030(3) 0.0210(13) Uani 1.00 1 d .
C(10) C -0.0581(7) -0.3161(5) 0.0982(4) 0.0263(13) Uani 1.00 1 d .
C(11) C -0.0661(7) -0.3705(5) 0.1809(4) 0.0253(13) Uani 1.00 1 d .
C(12) C 0.0008(7) -0.3238(5) 0.2707(4) 0.0201(12) Uani 1.00 1 d .
C(13) C -0.1092(6) -0.0522(4) 0.4291(3) 0.0177(11) Uani 1.00 1 d .
C(14) C 0.4811(7) -0.0207(5) 0.2270(3) 0.0229(12) Uani 1.00 1 d .
C(15) C 0.3256(6) 0.3407(4) 0.1685(3) 0.0115(10) Uani 1.00 1 d .
C(16) C 0.4878(6) 0.3074(4) 0.2453(3) 0.0137(10) Uani 1.00 1 d .
C(17) C 0.5297(6) 0.3817(4) 0.3208(3) 0.0121(10) Uani 1.00 1 d .
C(18) C 0.3958(6) 0.4750(4) 0.3074(3) 0.0121(10) Uani 1.00 1 d .
C(19) C 0.2211(6) 0.4147(4) 0.3089(3) 0.0117(10) Uani 1.00 1 d .
C(20) C 0.1805(5) 0.3416(4) 0.2326(3) 0.0119(10) Uani 1.00 1 d .
C(21) C 0.3531(6) 0.4512(4) 0.1341(3) 0.0145(11) Uani 1.00 1 d .
C(22) C 0.3938(6) 0.5247(4) 0.2099(3) 0.0133(11) Uani 1.00 1 d .
C(23) C 0.4296(7) 0.6272(4) 0.1904(3) 0.0159(11) Uani 1.00 1 d .
C(24) C 0.4210(7) 0.6620(5) 0.0974(4) 0.0217(12) Uiso 1.00 1 d .
C(25) C 0.3774(8) 0.5901(5) 0.0229(4) 0.0242(13) Uani 1.00 1 d .
C(26) C 0.3479(6) 0.4857(5) 0.0422(3) 0.0179(11) Uani 1.00 1 d .
C(27) C 0.7135(6) 0.3954(4) 0.3823(3) 0.0157(11) Uani 1.00 1 d .
C(28) C -0.0037(6) 0.2925(4) 0.1970(3) 0.0159(11) Uani 1.00 1 d .
H(1) H 0.1499 -0.2043 0.4234 0.017 Uiso 1.00 1 c R
H(2) H -0.0778 0.0485 0.2548 0.018 Uiso 1.00 1 c R
H(3) H 0.1236 -0.0117 0.1475 0.020 Uiso 1.00 1 c R
H(4) H 0.4405 -0.1392 0.3905 0.019 Uiso 1.00 1 c R
H(5) H -0.0707 -0.0946 0.4870 0.021 Uiso 1.00 1 c R
H(6) H -0.2270 -0.0778 0.3952 0.021 Uiso 1.00 1 c R
H(7) H -0.1205 0.0219 0.4471 0.021 Uiso 1.00 1 c R
H(8) H 0.4431 0.0248 0.1711 0.027 Uiso 1.00 1 c R
H(9) H 0.5363 -0.0853 0.2070 0.027 Uiso 1.00 1 c R
H(10) H 0.5700 0.0167 0.2745 0.027 Uiso 1.00 1 c R
H(11) H 0.2984 0.2887 0.1148 0.014 Uiso 1.00 1 c R
H(12) H 0.5831 0.2585 0.2292 0.016 Uiso 1.00 1 c R
H(13) H 0.4224 0.5275 0.3607 0.014 Uiso 1.00 1 c R
H(14) H 0.1226 0.4452 0.3398 0.014 Uiso 1.00 1 c R
H(15) H 0.7067 0.4494 0.4310 0.019 Uiso 1.00 1 c R
H(16) H 0.8011 0.4174 0.3422 0.019 Uiso 1.00 1 c R
H(17) H 0.7528 0.3283 0.4137 0.019 Uiso 1.00 1 c R
H(18) H 0.0082 0.2370 0.1503 0.019 Uiso 1.00 1 c R
H(19) H -0.0879 0.3468 0.1664 0.019 Uiso 1.00 1 c R
H(20) H -0.0508 0.2619 0.2512 0.019 Uiso 1.00 1 c R

loop_
_atom_site_aniso_label
_atom_site_aniso_U_11
_atom_site_aniso_U_22
_atom_site_aniso_U_33
_atom_site_aniso_U_12
_atom_site_aniso_U_13
_atom_site_aniso_U_23
Ir(1) 0.01381(8) 0.00817(11) 0.01368(9) 0.00182(7) 0.00563(7) 0.00103(8)
Ir(2) 0.01280(8) 0.00788(11) 0.01258(9) 0.00116(8) 0.00463(7) 0.00018(8)
Cl(1) 0.0168(5) 0.0112(7) 0.0194(5) 0.0021(4) 0.0010(4) 0.0012(5)
Cl(2) 0.0222(5) 0.0109(7) 0.0202(5) 0.0027(4) 0.0134(5) 0.0014(5)
F(1) 0.0373(17) 0.044(2) 0.0143(15) -0.0046(18) 0.0047(14) -0.0022(15)
F(2) 0.048(2) 0.036(2) 0.0248(18) -0.0008(19) -0.0072(16) -0.0143(18)
F(3) 0.0378(17) 0.015(2) 0.041(2) -0.0040(15) -0.0038(15) -0.0078(16)
F(4) 0.0287(16) 0.014(2) 0.0289(17) -0.0040(14) 0.0082(14) 0.0007(15)
F(5) 0.0319(17) 0.012(2) 0.0368(19) -0.0049(14) 0.0144(16) -0.0064(16)
F(6) 0.059(2) 0.014(2) 0.052(2) -0.0028(19) 0.0302(19) 0.0095(19)
F(7) 0.066(2) 0.031(2) 0.0289(19) 0.009(2) 0.0270(19) 0.0139(17)
F(8) 0.0351(17) 0.022(2) 0.0148(14) -0.0014(14) 0.0130(13) -0.0016(13)
C(1) 0.019(2) 0.011(3) 0.012(2) -0.002(2) 0.0074(19) -0.002(2)
C(2) 0.0086(19) 0.015(3) 0.014(2) -0.0059(19) 0.0037(18) 0.004(2)
C(3) 0.015(2) 0.007(2) 0.023(2) 0.002(2) 0.006(2) 0.003(2)
C(4) 0.027(2) 0.014(3) 0.012(2) 0.002(2) 0.009(2) 0.004(2)
C(5) 0.019(2) 0.013(3) 0.016(2) 0.000(2) 0.012(2) -0.006(2)
C(6) 0.017(2) 0.011(3) 0.021(2) 0.008(2) 0.007(2) -0.002(2)
C(7) 0.015(2) 0.022(3) 0.017(2) 0.002(2) 0.0010(18) -0.003(2)
C(8) 0.017(2) 0.023(3) 0.015(2) -0.003(2) 0.002(2) -0.001(2)
C(9) 0.022(2) 0.029(4) 0.014(2) 0.005(2) 0.007(2) -0.003(2)
C(10) 0.023(2) 0.029(4) 0.026(3) 0.000(2) 0.001(2) -0.014(2)
C(11) 0.023(2) 0.012(3) 0.039(3) 0.000(2) -0.002(2) -0.000(2)
C(12) 0.020(2) 0.015(3) 0.025(2) 0.003(2) 0.002(2) -0.001(2)
C(13) 0.022(2) 0.013(3) 0.020(2) 0.006(2) 0.006(2) 0.005(2)
C(14) 0.024(2) 0.027(3) 0.020(2) -0.005(2) 0.011(2) -0.005(2)
C(15) 0.015(2) 0.008(2) 0.013(2) -0.0015(19) 0.0073(18) -0.002(2)
C(16) 0.015(2) 0.012(3) 0.015(2) -0.0019(19) 0.0066(19) -0.000(2)
C(17) 0.015(2) 0.011(2) 0.010(2) 0.001(2) 0.0025(18) 0.001(2)
C(18) 0.018(2) 0.005(2) 0.015(2) -0.0019(19) 0.0062(19) -0.002(2)
C(19) 0.016(2) 0.010(2) 0.011(2) -0.0044(19) 0.0066(19) 0.001(2)
C(20) 0.0093(19) 0.013(3) 0.015(2) 0.0007(19) 0.0068(18) 0.004(2)
C(21) 0.017(2) 0.016(3) 0.012(2) 0.003(2) 0.0061(19) -0.001(2)
C(22) 0.015(2) 0.009(3) 0.017(2) 0.0008(18) 0.0071(19) -0.001(2)
C(23) 0.020(2) 0.009(3) 0.022(2) 0.000(2) 0.015(2) -0.003(2)
C(25) 0.034(3) 0.021(3) 0.023(2) 0.009(2) 0.018(2) 0.007(2)
C(26) 0.024(2) 0.013(3) 0.020(2) 0.003(2) 0.011(2) -0.001(2)
C(27) 0.015(2) 0.015(3) 0.017(2) -0.002(2) 0.003(2) -0.002(2)
C(28) 0.018(2) 0.015(3) 0.015(2) -0.000(2) 0.0027(19) 0.003(2)

loop_
_atom_type_symbol
_atom_type_description
_atom_type_scat_dispersion_real
_atom_type_scat_dispersion_imag
_atom_type_scat_source
C C 0.003 0.002
;
International Tables for Crystallography
(1992, Vol. C, Tables 4.2.6.8 and 6.1.1.4)
;
H H 0.000 0.000
;
International Tables for Crystallography
(1992, Vol. C, Table 6.1.1.4)
;
Cl Cl 0.148 0.159
;
International Tables for Crystallography
(1992, Vol. C, Tables 4.2.6.8 and 6.1.1.4)
;
F F 0.017 0.010
;
International Tables for Crystallography
(1992, Vol. C, Tables 4.2.6.8 and 6.1.1.4)
;
Ir Ir -1.444 7.990
;
International Tables for Crystallography
(1992, Vol. C, Tables 4.2.6.8 and 6.1.1.4)
;

loop_
_geom_angle_atom_site_label_1
_geom_angle_atom_site_label_2
_geom_angle_atom_site_label_3
_geom_angle
_geom_angle_publ_flag
Ir(2) Ir(1) Cl(1) 52.16(3) yes
Ir(2) Ir(1) Cl(2) 52.29(3) yes
Ir(2) Ir(1) C(2) 144.13(13) yes
Ir(2) Ir(1) C(3) 112.51(15) yes
Ir(2) Ir(1) C(5) 111.98(15) yes
Ir(2) Ir(1) C(6) 143.92(14) yes
Cl(1) Ir(1) Cl(2) 83.38(4) yes
Cl(1) Ir(1) C(2) 160.97(13) yes
Cl(1) Ir(1) C(3) 157.85(15) yes
Cl(1) Ir(1) C(5) 102.27(14) yes
Cl(1) Ir(1) C(6) 104.47(13) yes
Cl(2) Ir(1) C(2) 101.77(14) yes
Cl(2) Ir(1) C(3) 99.09(15) yes
Cl(2) Ir(1) C(5) 154.55(14) yes
Cl(2) Ir(1) C(6) 163.03(15) yes
C(2) Ir(1) C(3) 40.2(2) yes
C(2) Ir(1) C(5) 81.0(2) yes
C(2) Ir(1) C(6) 66.08(19) yes
C(3) Ir(1) C(5) 66.56(19) yes
C(3) Ir(1) C(6) 79.4(2) yes
C(5) Ir(1) C(6) 39.4(2) yes
Ir(1) Ir(2) Cl(1) 52.44(3) yes
Ir(1) Ir(2) Cl(2) 51.87(3) yes
Ir(1) Ir(2) C(16) 118.06(15) yes
Ir(1) Ir(2) C(17) 148.66(14) yes
Ir(1) Ir(2) C(19) 140.92(13) yes
Ir(1) Ir(2) C(20) 113.05(14) yes
Cl(1) Ir(2) Cl(2) 83.29(4) yes
Cl(1) Ir(2) C(16) 101.55(13) yes
Cl(1) Ir(2) C(17) 103.84(13) yes
Cl(1) Ir(2) C(19) 163.83(12) yes
Cl(1) Ir(2) C(20) 155.70(15) yes
Cl(2) Ir(2) C(16) 162.27(13) yes
Cl(2) Ir(2) C(17) 156.26(14) yes
Cl(2) Ir(2) C(19) 100.25(14) yes
Cl(2) Ir(2) C(20) 102.61(13) yes
C(16) Ir(2) C(17) 39.35(19) yes
C(16) Ir(2) C(19) 79.9(2) yes
C(16) Ir(2) C(20) 66.24(17) yes
C(17) Ir(2) C(19) 66.95(19) yes
C(17) Ir(2) C(20) 80.32(18) yes
C(19) Ir(2) C(20) 39.13(19) yes
Ir(1) Cl(1) Ir(2) 75.40(3) yes
Ir(1) Cl(2) Ir(2) 75.85(3) yes
C(2) C(1) C(6) 98.5(4) yes
C(2) C(1) C(7) 109.0(3) yes
C(6) C(1) C(7) 110.7(4) yes
Ir(1) C(2) C(1) 96.9(2) yes
Ir(1) C(2) C(3) 68.5(2) yes
Ir(1) C(2) C(13) 119.7(3) yes
C(1) C(2) C(3) 110.7(4) yes
C(1) C(2) C(13) 121.3(4) yes
C(3) C(2) C(13) 124.3(4) yes
Ir(1) C(3) C(2) 71.3(2) yes
Ir(1) C(3) C(4) 97.5(2) yes
C(2) C(3) C(4) 113.0(4) yes
C(3) C(4) C(5) 98.1(3) yes
C(3) C(4) C(8) 109.9(4) yes
C(5) C(4) C(8) 110.8(4) yes
Ir(1) C(5) C(4) 96.6(3) yes
Ir(1) C(5) C(6) 70.6(3) yes
Ir(1) C(5) C(14) 119.3(3) yes
C(4) C(5) C(6) 110.6(4) yes
C(4) C(5) C(14) 120.2(4) yes
C(6) C(5) C(14) 125.3(4) yes
Ir(1) C(6) C(1) 97.4(3) yes
Ir(1) C(6) C(5) 70.0(3) yes
C(1) C(6) C(5) 114.1(3) yes
C(1) C(7) C(8) 111.5(5) yes
C(1) C(7) C(12) 126.3(4) yes
C(8) C(7) C(12) 122.0(4) yes
C(4) C(8) C(7) 114.6(4) yes
C(4) C(8) C(9) 128.9(5) yes
C(7) C(8) C(9) 116.5(5) yes
F(1) C(9) C(8) 119.8(5) yes
F(1) C(9) C(10) 118.2(4) yes
C(8) C(9) C(10) 122.0(5) yes
F(2) C(10) C(9) 120.7(5) yes
F(2) C(10) C(11) 119.4(6) yes
C(9) C(10) C(11) 119.9(5) yes
F(3) C(11) C(10) 120.5(5) yes
F(3) C(11) C(12) 119.7(5) yes
C(10) C(11) C(12) 119.8(6) yes
F(4) C(12) C(7) 122.8(4) yes
F(4) C(12) C(11) 117.7(5) yes
C(7) C(12) C(11) 119.5(5) yes
C(16) C(15) C(20) 97.7(3) yes
C(16) C(15) C(21) 110.4(3) yes
C(20) C(15) C(21) 109.6(4) yes
Ir(2) C(16) C(15) 97.9(3) yes
Ir(2) C(16) C(17) 70.6(2) yes
C(15) C(16) C(17) 113.1(4) yes
Ir(2) C(17) C(16) 70.0(3) yes
Ir(2) C(17) C(18) 95.7(3) yes
Ir(2) C(17) C(27) 121.6(3) yes
C(16) C(17) C(18) 111.4(3) yes
C(16) C(17) C(27) 124.9(4) yes
C(18) C(17) C(27) 119.4(4) yes
C(17) C(18) C(19) 98.8(4) yes
C(17) C(18) C(22) 109.4(4) yes
C(19) C(18) C(22) 110.7(3) yes
Ir(2) C(19) C(18) 97.0(3) yes
Ir(2) C(19) C(20) 71.7(3) yes
C(18) C(19) C(20) 112.8(4) yes
Ir(2) C(20) C(15) 96.9(2) yes
Ir(2) C(20) C(19) 69.2(2) yes
Ir(2) C(20) C(28) 116.5(3) yes
C(15) C(20) C(19) 112.3(4) yes
C(15) C(20) C(28) 119.8(4) yes
C(19) C(20) C(28) 125.6(4) yes
C(15) C(21) C(22) 112.9(4) yes
C(15) C(21) C(26) 128.5(5) yes
C(22) C(21) C(26) 118.6(5) yes
C(18) C(22) C(21) 112.6(4) yes
C(18) C(22) C(23) 127.5(4) yes
C(21) C(22) C(23) 119.8(4) yes
F(5) C(23) C(22) 121.2(4) yes
F(5) C(23) C(24) 117.5(5) yes
C(22) C(23) C(24) 121.3(5) yes
F(6) C(24) C(23) 121.5(5) yes
F(6) C(24) C(25) 119.7(5) yes
C(23) C(24) C(25) 118.8(5) yes
F(7) C(25) C(24) 118.4(5) yes
F(7) C(25) C(26) 121.4(5) yes
C(24) C(25) C(26) 120.2(5) yes
F(8) C(26) C(21) 121.8(5) yes
F(8) C(26) C(25) 117.0(4) yes
C(21) C(26) C(25) 121.2(5) yes
C(2) C(1) H(1) 112.6 no
C(6) C(1) H(1) 112.6 no
C(7) C(1) H(1) 112.6 no
Ir(1) C(3) H(2) 120.8 no
C(2) C(3) H(2) 120.8 no
C(4) C(3) H(2) 120.8 no
C(3) C(4) H(3) 112.4 no
C(5) C(4) H(3) 112.4 no
C(8) C(4) H(3) 112.4 no
Ir(1) C(6) H(4) 120.7 no
C(1) C(6) H(4) 120.7 no
C(5) C(6) H(4) 120.7 no
C(2) C(13) H(5) 109.5 no
C(2) C(13) H(6) 109.5 no
C(2) C(13) H(7) 109.5 no
H(5) C(13) H(6) 109.5 no
H(5) C(13) H(7) 109.5 no
H(6) C(13) H(7) 109.5 no
C(5) C(14) H(8) 109.5 no
C(5) C(14) H(9) 109.5 no
C(5) C(14) H(10) 109.5 no
H(8) C(14) H(9) 109.5 no
H(8) C(14) H(10) 109.5 no
H(9) C(14) H(10) 109.5 no
C(16) C(15) H(11) 112.7 no
C(20) C(15) H(11) 112.7 no
C(21) C(15) H(11) 112.7 no
Ir(2) C(16) H(12) 120.8 no
C(15) C(16) H(12) 120.8 no
C(17) C(16) H(12) 120.8 no
C(17) C(18) H(13) 112.4 no
C(19) C(18) H(13) 112.4 no
C(22) C(18) H(13) 112.4 no
Ir(2) C(19) H(14) 120.9 no
C(18) C(19) H(14) 120.9 no
C(20) C(19) H(14) 120.9 no
C(17) C(27) H(15) 109.5 no
C(17) C(27) H(16) 109.5 no
C(17) C(27) H(17) 109.5 no
H(15) C(27) H(16) 109.5 no
H(15) C(27) H(17) 109.5 no
H(16) C(27) H(17) 109.5 no
C(20) C(28) H(18) 109.5 no
C(20) C(28) H(19) 109.5 no
C(20) C(28) H(20) 109.5 no
H(18) C(28) H(19) 109.5 no
H(18) C(28) H(20) 109.5 no
H(19) C(28) H(20) 109.5 no

loop_
_geom_bond_atom_site_label_1
_geom_bond_atom_site_label_2
_geom_bond_distance
_geom_bond_publ_flag
Ir(1) Ir(2) 2.9344(2) yes
Ir(1) Cl(1) 2.4037(12) yes
Ir(1) Cl(2) 2.3804(13) yes
Ir(1) C(2) 2.124(5) yes
Ir(1) C(3) 2.086(4) yes
Ir(1) C(5) 2.108(5) yes
Ir(1) C(6) 2.117(6) yes
Ir(2) Cl(1) 2.3946(12) yes
Ir(2) Cl(2) 2.3941(13) yes
Ir(2) C(16) 2.102(5) yes
Ir(2) C(17) 2.110(5) yes
Ir(2) C(19) 2.096(5) yes
Ir(2) C(20) 2.130(4) yes
F(1) C(9) 1.352(6) yes
F(2) C(10) 1.343(7) yes
F(3) C(11) 1.350(7) yes
F(4) C(12) 1.335(7) yes
F(5) C(23) 1.361(6) yes
F(6) C(24) 1.331(7) yes
F(7) C(25) 1.353(7) yes
F(8) C(26) 1.346(6) yes
C(1) C(2) 1.529(7) yes
C(1) C(6) 1.523(7) yes
C(1) C(7) 1.511(7) yes
C(2) C(3) 1.446(7) yes
C(2) C(13) 1.494(7) yes
C(3) C(4) 1.522(7) yes
C(4) C(5) 1.524(6) yes
C(4) C(8) 1.475(8) yes
C(5) C(6) 1.424(7) yes
C(5) C(14) 1.497(7) yes
C(7) C(8) 1.412(7) yes
C(7) C(12) 1.367(9) yes
C(8) C(9) 1.399(7) yes
C(9) C(10) 1.387(9) yes
C(10) C(11) 1.370(9) yes
C(11) C(12) 1.412(8) yes
C(15) C(16) 1.537(6) yes
C(15) C(20) 1.533(7) yes
C(15) C(21) 1.509(8) yes
C(16) C(17) 1.418(7) yes
C(17) C(18) 1.539(7) yes
C(17) C(27) 1.500(6) yes
C(18) C(19) 1.517(7) yes
C(18) C(22) 1.516(7) yes
C(19) C(20) 1.416(7) yes
C(20) C(28) 1.513(6) yes
C(21) C(22) 1.414(7) yes
C(21) C(26) 1.367(7) yes
C(22) C(23) 1.364(8) yes
C(23) C(24) 1.380(8) yes
C(24) C(25) 1.389(8) yes
C(25) C(26) 1.377(9) yes
C(1) H(1) 1.000 no
C(3) H(2) 1.000 no
C(4) H(3) 1.000 no
C(6) H(4) 1.000 no
C(13) H(5) 0.980 no
C(13) H(6) 0.980 no
C(13) H(7) 0.980 no
C(14) H(8) 0.980 no
C(14) H(9) 0.980 no
C(14) H(10) 0.980 no
C(15) H(11) 1.000 no
C(16) H(12) 1.000 no
C(18) H(13) 1.000 no
C(19) H(14) 1.000 no
C(27) H(15) 0.980 no
C(27) H(16) 0.980 no
C(27) H(17) 0.980 no
C(28) H(18) 0.980 no
C(28) H(19) 0.980 no
C(28) H(20) 0.980 no

loop_
_geom_contact_atom_site_label_1
_geom_contact_atom_site_label_2
_geom_contact_distance
_geom_contact_site_symmetry_2
Ir(1) C(1) 2.762(5) .
Ir(1) C(4) 2.739(5) .
Ir(1) C(13) 3.145(5) .
Ir(1) C(14) 3.126(5) .
Ir(2) C(15) 2.769(4) .
Ir(2) C(18) 2.733(5) .
Ir(2) C(27) 3.164(5) .
Ir(2) C(28) 3.114(4) .
Cl(1) Cl(2) 3.1820(17) .
Cl(1) C(5) 3.518(5) .
Cl(1) C(6) 3.578(5) .
Cl(1) C(14) 3.576(6) .
Cl(1) C(16) 3.488(5) .
Cl(1) C(17) 3.550(5) .
Cl(2) Cl(1) 3.1820(17) .
Cl(2) F(4) 3.409(3) 2_556
Cl(2) C(2) 3.499(5) .
Cl(2) C(3) 3.404(5) .
Cl(2) C(19) 3.452(5) .
Cl(2) C(20) 3.535(5) .
Cl(2) C(28) 3.586(5) .
F(1) F(2) 2.712(6) .
F(1) F(6) 3.353(5) 1_545
F(1) F(8) 2.712(5) 2_545
F(1) C(4) 2.998(6) .
F(1) C(8) 2.380(5) .
F(1) C(10) 2.351(8) .
F(1) C(15) 3.349(5) 2_545
F(1) C(21) 3.509(5) 2_545
F(1) C(26) 3.295(6) 2_545
F(1) C(28) 3.109(5) 2_545
F(2) F(1) 2.712(6) .
F(2) F(3) 2.714(5) .
F(2) C(9) 2.372(7) .
F(2) C(11) 2.343(7) .
F(3) F(2) 2.714(5) .
F(3) F(4) 2.702(4) .
F(3) C(10) 2.361(8) .
F(3) C(12) 2.388(7) .
F(3) C(19) 3.326(5) 1_545
F(3) C(20) 3.371(6) 1_545
F(3) C(23) 3.495(6) 1_445
F(3) C(28) 3.182(6) 1_545
F(4) Cl(2) 3.409(3) 2_546
F(4) F(3) 2.702(4) .
F(4) C(1) 2.986(6) .
F(4) C(7) 2.372(7) .
F(4) C(11) 2.352(7) .
F(4) C(19) 3.208(6) 1_545
F(5) F(6) 2.706(5) .
F(5) C(1) 3.558(6) 1_565
F(5) C(5) 3.412(6) 1_565
F(5) C(6) 3.075(7) 1_565
F(5) C(7) 3.220(6) 1_565
F(5) C(8) 3.492(6) 1_565
F(5) C(12) 3.584(6) 1_565
F(5) C(14) 3.587(8) 1_565
F(5) C(18) 2.992(6) .
F(5) C(22) 2.374(6) .
F(5) C(24) 2.344(6) .
F(6) F(1) 3.353(5) 1_565
F(6) F(5) 2.706(5) .
F(6) F(7) 2.691(5) .
F(6) F(8) 2.799(5) 2_655
F(6) C(9) 3.396(6) 1_565
F(6) C(14) 3.448(7) 1_565
F(6) C(23) 2.366(7) .
F(6) C(25) 2.352(8) .
F(7) F(6) 2.691(5) .
F(7) F(8) 2.696(5) .
F(7) C(14) 3.272(7) 2_655
F(7) C(24) 2.355(6) .
F(7) C(26) 2.382(7) .
F(8) F(1) 2.712(5) 2_555
F(8) F(6) 2.799(5) 2_645
F(8) F(7) 2.696(5) .
F(8) C(8) 3.464(5) 2_555
F(8) C(9) 2.974(6) 2_555
F(8) C(10) 3.575(7) 2_555
F(8) C(14) 3.459(6) 2_655
F(8) C(15) 3.015(5) .
F(8) C(21) 2.371(5) .
F(8) C(25) 2.322(7) .
C(1) Ir(1) 2.762(5) .
C(1) F(4) 2.986(6) .
C(1) F(5) 3.558(6) 1_545
C(1) C(3) 2.448(7) .
C(1) C(4) 2.583(7) .
C(1) C(5) 2.475(7) .
C(1) C(8) 2.417(6) .
C(1) C(12) 2.568(8) .
C(1) C(13) 2.635(7) .
C(2) Cl(2) 3.499(5) .
C(2) C(4) 2.476(7) .
C(2) C(5) 2.749(7) .
C(2) C(6) 2.312(6) .
C(2) C(7) 2.475(8) .
C(2) C(8) 2.855(7) .
C(2) C(12) 3.576(8) .
C(3) Cl(2) 3.404(5) .
C(3) C(1) 2.448(7) .
C(3) C(5) 2.302(7) .
C(3) C(6) 2.684(7) .
C(3) C(7) 2.844(9) .
C(3) C(8) 2.454(8) .
C(3) C(13) 2.600(7) .
C(4) Ir(1) 2.739(5) .
C(4) F(1) 2.998(6) .
C(4) C(1) 2.583(7) .
C(4) C(2) 2.476(7) .
C(4) C(6) 2.424(6) .
C(4) C(7) 2.431(9) .
C(4) C(9) 2.593(8) .
C(4) C(14) 2.619(7) .
C(5) Cl(1) 3.518(5) .
C(5) F(5) 3.412(6) 1_545
C(5) C(1) 2.475(7) .
C(5) C(2) 2.749(7) .
C(5) C(3) 2.302(7) .
C(5) C(7) 2.899(8) .
C(5) C(8) 2.469(7) .
C(6) Cl(1) 3.578(5) .
C(6) F(5) 3.075(7) 1_545
C(6) C(2) 2.312(6) .
C(6) C(3) 2.684(7) .
C(6) C(4) 2.424(6) .
C(6) C(7) 2.496(7) .
C(6) C(8) 2.818(6) .
C(6) C(14) 2.594(8) .
C(7) F(4) 2.372(7) .
C(7) F(5) 3.220(6) 1_545
C(7) C(2) 2.475(8) .
C(7) C(3) 2.844(9) .
C(7) C(4) 2.431(9) .
C(7) C(5) 2.899(8) .
C(7) C(6) 2.496(7) .
C(7) C(9) 2.390(6) .
C(7) C(10) 2.766(7) .
C(7) C(11) 2.400(8) .
C(7) C(13) 3.519(8) .
C(8) F(1) 2.380(5) .
C(8) F(5) 3.492(6) 1_545
C(8) F(8) 3.464(5) 2_545
C(8) C(1) 2.417(6) .
C(8) C(2) 2.855(7) .
C(8) C(3) 2.454(8) .
C(8) C(5) 2.469(7) .
C(8) C(6) 2.818(6) .
C(8) C(10) 2.436(9) .
C(8) C(11) 2.811(9) .
C(8) C(12) 2.431(8) .
C(8) C(14) 3.522(7) .
C(9) F(2) 2.372(7) .
C(9) F(6) 3.396(6) 1_545
C(9) F(8) 2.974(6) 2_545
C(9) C(4) 2.593(8) .
C(9) C(7) 2.390(6) .
C(9) C(11) 2.387(9) .
C(9) C(12) 2.765(8) .
C(9) C(24) 3.462(8) 1_545
C(10) F(1) 2.351(8) .
C(10) F(3) 2.361(8) .
C(10) F(8) 3.575(7) 2_545
C(10) C(7) 2.766(7) .
C(10) C(8) 2.436(9) .
C(10) C(12) 2.407(8) .
C(10) C(24) 3.593(8) 1_545
C(11) F(2) 2.343(7) .
C(11) F(4) 2.352(7) .
C(11) C(7) 2.400(8) .
C(11) C(8) 2.811(9) .
C(11) C(9) 2.387(9) .
C(12) F(3) 2.388(7) .
C(12) F(5) 3.584(6) 1_545
C(12) C(1) 2.568(8) .
C(12) C(2) 3.576(8) .
C(12) C(8) 2.431(8) .
C(12) C(9) 2.765(8) .
C(12) C(10) 2.407(8) .
C(13) Ir(1) 3.145(5) .
C(13) C(1) 2.635(7) .
C(13) C(3) 2.600(7) .
C(13) C(7) 3.519(8) .
C(14) Ir(1) 3.126(5) .
C(14) Cl(1) 3.576(6) .
C(14) F(5) 3.587(8) 1_545
C(14) F(6) 3.448(7) 1_545
C(14) F(7) 3.272(7) 2_645
C(14) F(8) 3.459(6) 2_645
C(14) C(4) 2.619(7) .
C(14) C(6) 2.594(8) .
C(14) C(8) 3.522(7) .
C(15) Ir(2) 2.769(4) .
C(15) F(1) 3.349(5) 2_555
C(15) F(8) 3.015(5) .
C(15) C(17) 2.467(6) .
C(15) C(18) 2.584(7) .
C(15) C(19) 2.449(7) .
C(15) C(22) 2.436(7) .
C(15) C(26) 2.591(8) .
C(15) C(28) 2.635(6) .
C(16) Cl(1) 3.488(5) .
C(16) C(18) 2.444(7) .
C(16) C(19) 2.696(7) .
C(16) C(20) 2.312(6) .
C(16) C(21) 2.501(7) .
C(16) C(22) 2.864(7) .
C(16) C(27) 2.587(6) .
C(17) Cl(1) 3.550(5) .
C(17) C(15) 2.467(6) .
C(17) C(19) 2.320(6) .
C(17) C(20) 2.734(6) .
C(17) C(21) 2.877(6) .
C(17) C(22) 2.494(7) .
C(18) Ir(2) 2.733(5) .
C(18) F(5) 2.992(6) .
C(18) C(15) 2.584(7) .
C(18) C(16) 2.444(7) .
C(18) C(20) 2.443(7) .
C(18) C(21) 2.439(6) .
C(18) C(23) 2.584(7) .
C(18) C(27) 2.624(6) .
C(19) Cl(2) 3.452(5) .
C(19) F(3) 3.326(5) 1_565
C(19) F(4) 3.208(6) 1_565
C(19) C(15) 2.449(7) .
C(19) C(16) 2.696(7) .
C(19) C(17) 2.320(6) .
C(19) C(21) 2.862(7) .
C(19) C(22) 2.494(7) .
C(19) C(28) 2.605(6) .
C(20) Cl(2) 3.535(5) .
C(20) F(3) 3.371(6) 1_565
C(20) C(16) 2.312(6) .
C(20) C(17) 2.734(6) .
C(20) C(18) 2.443(7) .
C(20) C(21) 2.486(7) .
C(20) C(22) 2.865(7) .
C(21) F(1) 3.509(5) 2_555
C(21) F(8) 2.371(5) .
C(21) C(16) 2.501(7) .
C(21) C(17) 2.877(6) .
C(21) C(18) 2.439(6) .
C(21) C(19) 2.862(7) .
C(21) C(20) 2.486(7) .
C(21) C(23) 2.403(8) .
C(21) C(24) 2.785(8) .
C(21) C(25) 2.391(8) .
C(21) C(28) 3.576(7) .
C(22) F(5) 2.374(6) .
C(22) C(15) 2.436(7) .
C(22) C(16) 2.864(7) .
C(22) C(17) 2.494(7) .
C(22) C(19) 2.494(7) .
C(22) C(20) 2.865(7) .
C(22) C(24) 2.392(8) .
C(22) C(25) 2.759(7) .
C(22) C(26) 2.392(7) .
C(22) C(27) 3.505(6) .
C(23) F(3) 3.495(6) 1_665
C(23) F(6) 2.366(7) .
C(23) C(18) 2.584(7) .
C(23) C(21) 2.403(8) .
C(23) C(25) 2.384(7) .
C(23) C(26) 2.747(7) .
C(24) F(5) 2.344(6) .
C(24) F(7) 2.355(6) .
C(24) C(9) 3.462(8) 1_565
C(24) C(10) 3.593(8) 1_565
C(24) C(21) 2.785(8) .
C(24) C(22) 2.392(8) .
C(24) C(26) 2.398(9) .
C(25) F(6) 2.352(8) .
C(25) F(8) 2.322(7) .
C(25) C(21) 2.391(8) .
C(25) C(22) 2.759(7) .
C(25) C(23) 2.384(7) .
C(26) F(1) 3.295(6) 2_555
C(26) F(7) 2.382(7) .
C(26) C(15) 2.591(8) .
C(26) C(22) 2.392(7) .
C(26) C(23) 2.747(7) .
C(26) C(24) 2.398(9) .
C(27) Ir(2) 3.164(5) .
C(27) C(16) 2.587(6) .
C(27) C(18) 2.624(6) .
C(27) C(22) 3.505(6) .
C(28) Ir(2) 3.114(4) .
C(28) Cl(2) 3.586(5) .
C(28) F(1) 3.109(5) 2_555
C(28) F(3) 3.182(6) 1_565
C(28) C(15) 2.635(6) .
C(28) C(19) 2.605(6) .
C(28) C(21) 3.576(7) .
Ir(1) H(1) 3.361 .
Ir(1) H(2) 2.736 .
Ir(1) H(3) 3.333 .
Ir(1) H(4) 2.764 .
Ir(1) H(5) 3.542 .
Ir(1) H(7) 3.090 .
Ir(1) H(8) 3.526 .
Ir(1) H(10) 3.070 .
Ir(1) H(15) 2.931 2_646
Ir(2) H(11) 3.366 .
Ir(2) H(12) 2.752 .
Ir(2) H(13) 3.319 .
Ir(2) H(14) 2.748 .
Ir(2) H(15) 3.568 .
Ir(2) H(17) 3.125 .
Ir(2) H(18) 3.495 .
Ir(2) H(20) 3.040 .
Cl(1) H(1) 3.457 2_656
Cl(1) H(4) 3.589 .
Cl(1) H(6) 3.380 1_655
Cl(1) H(7) 2.971 1_655
Cl(1) H(10) 2.850 .
Cl(1) H(12) 3.459 .
Cl(1) H(13) 3.097 2_646
Cl(1) H(17) 3.020 .
Cl(2) H(1) 3.265 2_556
Cl(2) H(2) 3.356 .
Cl(2) H(5) 2.853 2_556
Cl(2) H(7) 2.887 .
Cl(2) H(14) 3.415 .
Cl(2) H(17) 3.142 1_455
Cl(2) H(20) 2.845 .
F(1) H(3) 2.660 .
F(1) H(11) 2.818 2_545
F(1) H(18) 2.702 2_545
F(1) H(19) 2.788 2_545
F(2) H(3) 2.965 2_545
F(2) H(8) 3.528 2_545
F(2) H(11) 2.792 2_545
F(2) H(18) 2.886 2_545
F(3) H(14) 2.946 1_545
F(3) H(16) 2.855 1_445
F(3) H(19) 2.374 1_545
F(3) H(20) 3.595 1_545
F(4) H(1) 2.650 .
F(4) H(5) 3.549 2_546
F(4) H(7) 3.128 2_546
F(4) H(13) 3.385 1_545
F(4) H(14) 2.421 1_545
F(4) H(15) 3.386 1_445
F(4) H(16) 2.929 1_445
F(5) H(4) 2.784 1_565
F(5) H(9) 2.901 1_565
F(5) H(13) 2.650 .
F(6) H(8) 3.580 1_565
F(6) H(9) 2.655 1_565
F(6) H(11) 3.586 2_655
F(7) H(2) 3.251 2_555
F(7) H(8) 2.553 2_655
F(7) H(9) 3.469 2_655
F(7) H(10) 3.341 2_655
F(7) H(11) 3.404 2_655
F(7) H(12) 2.916 2_655
F(7) H(18) 3.167 2_555
F(8) H(3) 3.489 2_555
F(8) H(8) 3.188 2_655
F(8) H(9) 2.883 2_655
F(8) H(11) 2.692 .
C(1) H(2) 3.356 .
C(1) H(3) 3.583 .
C(1) H(4) 2.208 .
C(1) H(5) 2.704 .
C(1) H(6) 3.066 .
C(1) H(7) 3.390 .
C(1) H(15) 3.247 2_646
C(1) H(17) 3.116 2_646
C(2) H(1) 2.124 .
C(2) H(2) 2.138 .
C(2) H(3) 3.344 .
C(2) H(4) 3.190 .
C(2) H(5) 2.041 .
C(2) H(6) 2.041 .
C(2) H(7) 2.042 .
C(2) H(10) 3.581 1_455
C(2) H(15) 3.200 2_646
C(2) H(17) 3.553 2_646
C(3) H(1) 3.326 .
C(3) H(3) 2.115 .
C(3) H(5) 3.380 .
C(3) H(6) 2.889 .
C(3) H(7) 2.814 .
C(3) H(10) 3.397 1_455
C(3) H(18) 3.509 .
C(3) H(20) 3.389 .
C(4) H(1) 3.583 .
C(4) H(2) 2.208 .
C(4) H(4) 3.333 .
C(4) H(8) 2.673 .
C(4) H(9) 3.064 .
C(4) H(10) 3.370 .
C(5) H(1) 3.338 .
C(5) H(2) 3.182 .
C(5) H(3) 2.117 .
C(5) H(4) 2.117 .
C(5) H(6) 3.556 1_655
C(5) H(8) 2.044 .
C(5) H(9) 2.044 .
C(5) H(10) 2.044 .
C(6) H(1) 2.119 .
C(6) H(3) 3.299 .
C(6) H(6) 3.332 1_655
C(6) H(8) 3.369 .
C(6) H(9) 2.870 .
C(6) H(10) 2.833 .
C(6) H(15) 3.164 2_646
C(6) H(17) 3.508 2_646
C(7) H(1) 2.108 .
C(7) H(3) 3.294 .
C(7) H(4) 3.149 .
C(7) H(6) 3.555 .
C(8) H(1) 3.290 .
C(8) H(2) 3.097 .
C(8) H(3) 2.074 .
C(8) H(9) 3.591 .
C(9) H(3) 2.739 .
C(9) H(11) 3.508 2_545
C(10) H(11) 3.488 2_545
C(11) H(14) 3.374 1_545
C(11) H(19) 3.589 1_545
C(12) H(1) 2.713 .
C(12) H(14) 3.168 1_545
C(13) H(1) 2.743 .
C(13) H(2) 2.826 .
C(13) H(4) 3.491 1_455
C(13) H(10) 3.073 1_455
C(13) H(14) 3.294 2_546
C(13) H(15) 3.296 2_646
C(13) H(17) 3.499 2_646
C(14) H(2) 3.366 1_655
C(14) H(3) 2.711 .
C(14) H(4) 2.822 .
C(14) H(6) 3.019 1_655
C(15) H(12) 2.222 .
C(15) H(13) 3.584 .
C(15) H(14) 3.356 .
C(15) H(18) 2.683 .
C(15) H(19) 3.085 .
C(15) H(20) 3.384 .
C(16) H(11) 2.133 .
C(16) H(13) 3.314 .
C(16) H(15) 3.363 .
C(16) H(16) 2.858 .
C(16) H(17) 2.830 .
C(16) H(19) 3.580 1_655
C(16) H(20) 3.483 1_655
C(17) H(11) 3.333 .
C(17) H(12) 2.113 .
C(17) H(13) 2.130 .
C(17) H(14) 3.205 .
C(17) H(15) 2.047 .
C(17) H(16) 2.047 .
C(17) H(17) 2.047 .
C(18) H(11) 3.584 .
C(18) H(12) 3.355 .
C(18) H(14) 2.204 .
C(18) H(15) 2.670 .
C(18) H(16) 3.068 .
C(18) H(17) 3.378 .
C(19) H(5) 3.286 2_556
C(19) H(11) 3.319 .
C(19) H(13) 2.111 .
C(19) H(16) 3.257 1_455
C(19) H(18) 3.373 .
C(19) H(19) 2.914 .
C(19) H(20) 2.820 .
C(20) H(11) 2.129 .
C(20) H(12) 3.196 .
C(20) H(13) 3.310 .
C(20) H(14) 2.112 .
C(20) H(16) 3.598 1_455
C(20) H(18) 2.058 .
C(20) H(19) 2.058 .
C(20) H(20) 2.058 .
C(21) H(11) 2.107 .
C(21) H(12) 3.147 .
C(21) H(13) 3.306 .
C(22) H(11) 3.305 .
C(22) H(13) 2.110 .
C(22) H(14) 3.137 .
C(22) H(16) 3.550 .
C(23) H(13) 2.732 .
C(24) H(9) 3.596 1_565
C(25) H(8) 3.369 2_655
C(26) H(11) 2.749 .
C(27) H(1) 3.037 2_656
C(27) H(5) 2.970 2_656
C(27) H(12) 2.813 .
C(27) H(13) 2.719 .
C(27) H(14) 3.280 1_655
C(27) H(20) 3.252 1_655
C(28) H(2) 3.271 .
C(28) H(11) 2.719 .
C(28) H(12) 3.230 1_455
C(28) H(14) 2.838 .
C(28) H(16) 3.152 1_455
H(1) Ir(1) 3.361 .
H(1) Cl(1) 3.457 2_646
H(1) Cl(2) 3.265 2_546
H(1) F(4) 2.650 .
H(1) C(2) 2.124 .
H(1) C(3) 3.326 .
H(1) C(4) 3.583 .
H(1) C(5) 3.338 .
H(1) C(6) 2.119 .
H(1) C(7) 2.108 .
H(1) C(8) 3.290 .
H(1) C(12) 2.713 .
H(1) C(13) 2.743 .
H(1) C(27) 3.037 2_646
H(1) H(4) 2.444 .
H(1) H(5) 2.447 .
H(1) H(6) 3.203 .
H(1) H(7) 3.557 .
H(1) H(15) 2.900 2_646
H(1) H(17) 2.331 2_646
H(2) Ir(1) 2.736 .
H(2) Cl(2) 3.356 .
H(2) F(7) 3.251 2_545
H(2) C(1) 3.356 .
H(2) C(2) 2.138 .
H(2) C(4) 2.208 .
H(2) C(5) 3.182 .
H(2) C(8) 3.097 .
H(2) C(13) 2.826 .
H(2) C(14) 3.366 1_455
H(2) C(28) 3.271 .
H(2) H(3) 2.444 .
H(2) H(6) 2.923 .
H(2) H(7) 2.819 .
H(2) H(8) 3.579 1_455
H(2) H(9) 3.310 1_455
H(2) H(10) 2.725 1_455
H(2) H(18) 2.941 .
H(2) H(20) 2.713 .
H(3) Ir(1) 3.333 .
H(3) F(1) 2.660 .
H(3) F(2) 2.965 2_555
H(3) F(8) 3.489 2_545
H(3) C(1) 3.583 .
H(3) C(2) 3.344 .
H(3) C(3) 2.115 .
H(3) C(5) 2.117 .
H(3) C(6) 3.299 .
H(3) C(7) 3.294 .
H(3) C(8) 2.074 .
H(3) C(9) 2.739 .
H(3) C(14) 2.711 .
H(3) H(2) 2.444 .
H(3) H(8) 2.397 .
H(3) H(9) 3.189 .
H(3) H(10) 3.516 .
H(3) H(18) 3.269 .
H(4) Ir(1) 2.764 .
H(4) Cl(1) 3.589 .
H(4) F(5) 2.784 1_545
H(4) C(1) 2.208 .
H(4) C(2) 3.190 .
H(4) C(4) 3.333 .
H(4) C(5) 2.117 .
H(4) C(7) 3.149 .
H(4) C(13) 3.491 1_655
H(4) C(14) 2.822 .
H(4) H(1) 2.444 .
H(4) H(6) 2.594 1_655
H(4) H(9) 2.898 .
H(4) H(10) 2.848 .
H(4) H(15) 3.139 2_646
H(4) H(17) 3.373 2_646
H(5) Ir(1) 3.542 .
H(5) Cl(2) 2.853 2_546
H(5) F(4) 3.549 2_556
H(5) C(1) 2.704 .
H(5) C(2) 2.041 .
H(5) C(3) 3.380 .
H(5) C(19) 3.286 2_546
H(5) C(27) 2.970 2_646
H(5) H(1) 2.447 .
H(5) H(6) 1.600 .
H(5) H(7) 1.600 .
H(5) H(14) 2.601 2_546
H(5) H(15) 2.818 2_646
H(5) H(16) 2.866 2_646
H(5) H(17) 2.719 2_646
H(6) Cl(1) 3.380 1_455
H(6) C(1) 3.066 .
H(6) C(2) 2.041 .
H(6) C(3) 2.889 .
H(6) C(5) 3.556 1_455
H(6) C(6) 3.332 1_455
H(6) C(7) 3.555 .
H(6) C(14) 3.019 1_455
H(6) H(1) 3.203 .
H(6) H(2) 2.923 .
H(6) H(4) 2.594 1_455
H(6) H(5) 1.600 .
H(6) H(7) 1.600 .
H(6) H(9) 2.928 1_455
H(6) H(10) 2.396 1_455
H(7) Ir(1) 3.090 .
H(7) Cl(1) 2.971 1_455
H(7) Cl(2) 2.887 .
H(7) F(4) 3.128 2_556
H(7) C(1) 3.390 .
H(7) C(2) 2.042 .
H(7) C(3) 2.814 .
H(7) H(1) 3.557 .
H(7) H(2) 2.819 .
H(7) H(5) 1.600 .
H(7) H(6) 1.600 .
H(7) H(10) 3.054 1_455
H(7) H(14) 3.174 2_546
H(7) H(15) 3.390 2_646
H(8) Ir(1) 3.526 .
H(8) F(2) 3.528 2_555
H(8) F(6) 3.580 1_545
H(8) F(7) 2.553 2_645
H(8) F(8) 3.188 2_645
H(8) C(4) 2.673 .
H(8) C(5) 2.044 .
H(8) C(6) 3.369 .
H(8) C(25) 3.369 2_645
H(8) H(2) 3.579 1_655
H(8) H(3) 2.397 .
H(8) H(9) 1.600 .
H(8) H(10) 1.600 .
H(8) H(11) 3.561 .
H(8) H(12) 3.200 .
H(9) F(5) 2.901 1_545
H(9) F(6) 2.655 1_545
H(9) F(7) 3.469 2_645
H(9) F(8) 2.883 2_645
H(9) C(4) 3.064 .
H(9) C(5) 2.044 .
H(9) C(6) 2.870 .
H(9) C(8) 3.591 .
H(9) C(24) 3.596 1_545
H(9) H(2) 3.310 1_655
H(9) H(3) 3.189 .
H(9) H(4) 2.898 .
H(9) H(6) 2.928 1_655
H(9) H(8) 1.600 .
H(9) H(10) 1.600 .
H(10) Ir(1) 3.070 .
H(10) Cl(1) 2.850 .
H(10) F(7) 3.341 2_645
H(10) C(2) 3.581 1_655
H(10) C(3) 3.397 1_655
H(10) C(4) 3.370 .
H(10) C(5) 2.044 .
H(10) C(6) 2.833 .
H(10) C(13) 3.073 1_655
H(10) H(2) 2.725 1_655
H(10) H(3) 3.516 .
H(10) H(4) 2.848 .
H(10) H(6) 2.396 1_655
H(10) H(7) 3.054 1_655
H(10) H(8) 1.600 .
H(10) H(9) 1.600 .
H(10) H(12) 3.135 .
H(11) Ir(2) 3.366 .
H(11) F(1) 2.818 2_555
H(11) F(2) 2.792 2_555
H(11) F(6) 3.586 2_645
H(11) F(7) 3.404 2_645
H(11) F(8) 2.692 .
H(11) C(9) 3.508 2_555
H(11) C(10) 3.488 2_555
H(11) C(16) 2.133 .
H(11) C(17) 3.333 .
H(11) C(18) 3.584 .
H(11) C(19) 3.319 .
H(11) C(20) 2.129 .
H(11) C(21) 2.107 .
H(11) C(22) 3.305 .
H(11) C(26) 2.749 .
H(11) C(28) 2.719 .
H(11) H(8) 3.561 .
H(11) H(12) 2.465 .
H(11) H(18) 2.403 .
H(11) H(19) 3.187 .
H(11) H(20) 3.529 .
H(12) Ir(2) 2.752 .
H(12) Cl(1) 3.459 .
H(12) F(7) 2.916 2_645
H(12) C(15) 2.222 .
H(12) C(17) 2.113 .
H(12) C(18) 3.355 .
H(12) C(20) 3.196 .
H(12) C(21) 3.147 .
H(12) C(27) 2.813 .
H(12) C(28) 3.230 1_655
H(12) H(8) 3.200 .
H(12) H(10) 3.135 .
H(12) H(11) 2.465 .
H(12) H(16) 2.889 .
H(12) H(17) 2.837 .
H(12) H(18) 3.560 1_655
H(12) H(19) 2.978 1_655
H(12) H(20) 2.699 1_655
H(13) Ir(2) 3.319 .
H(13) Cl(1) 3.097 2_656
H(13) F(4) 3.385 1_565
H(13) F(5) 2.650 .
H(13) C(15) 3.584 .
H(13) C(16) 3.314 .
H(13) C(17) 2.130 .
H(13) C(19) 2.111 .
H(13) C(20) 3.310 .
H(13) C(21) 3.306 .
H(13) C(22) 2.110 .
H(13) C(23) 2.732 .
H(13) C(27) 2.719 .
H(13) H(14) 2.441 .
H(13) H(15) 2.395 .
H(13) H(16) 3.208 .
H(13) H(17) 3.518 .
H(14) Ir(2) 2.748 .
H(14) Cl(2) 3.415 .
H(14) F(3) 2.946 1_565
H(14) F(4) 2.421 1_565
H(14) C(11) 3.374 1_565
H(14) C(12) 3.168 1_565
H(14) C(13) 3.294 2_556
H(14) C(15) 3.356 .
H(14) C(17) 3.205 .
H(14) C(18) 2.204 .
H(14) C(20) 2.112 .
H(14) C(22) 3.137 .
H(14) C(27) 3.280 1_455
H(14) C(28) 2.838 .
H(14) H(5) 2.601 2_556
H(14) H(7) 3.174 2_556
H(14) H(13) 2.441 .
H(14) H(15) 3.572 1_455
H(14) H(16) 2.435 1_455
H(14) H(17) 3.458 1_455
H(14) H(19) 2.949 .
H(14) H(20) 2.841 .
H(15) Ir(1) 2.931 2_656
H(15) Ir(2) 3.568 .
H(15) F(4) 3.386 1_665
H(15) C(1) 3.247 2_656
H(15) C(2) 3.200 2_656
H(15) C(6) 3.164 2_656
H(15) C(13) 3.296 2_656
H(15) C(16) 3.363 .
H(15) C(17) 2.047 .
H(15) C(18) 2.670 .
H(15) H(1) 2.900 2_656
H(15) H(4) 3.139 2_656
H(15) H(5) 2.818 2_656
H(15) H(7) 3.390 2_656
H(15) H(13) 2.395 .
H(15) H(14) 3.572 1_655
H(15) H(16) 1.600 .
H(15) H(17) 1.600 .
H(16) F(3) 2.855 1_665
H(16) F(4) 2.929 1_665
H(16) C(16) 2.858 .
H(16) C(17) 2.047 .
H(16) C(18) 3.068 .
H(16) C(19) 3.257 1_655
H(16) C(20) 3.598 1_655
H(16) C(22) 3.550 .
H(16) C(28) 3.152 1_655
H(16) H(5) 2.866 2_656
H(16) H(12) 2.889 .
H(16) H(13) 3.208 .
H(16) H(14) 2.435 1_655
H(16) H(15) 1.600 .
H(16) H(17) 1.600 .
H(16) H(19) 2.903 1_655
H(16) H(20) 2.698 1_655
H(17) Ir(2) 3.125 .
H(17) Cl(1) 3.020 .
H(17) Cl(2) 3.142 1_655
H(17) C(1) 3.116 2_656
H(17) C(2) 3.553 2_656
H(17) C(6) 3.508 2_656
H(17) C(13) 3.499 2_656
H(17) C(16) 2.830 .
H(17) C(17) 2.047 .
H(17) C(18) 3.378 .
H(17) H(1) 2.331 2_656
H(17) H(4) 3.373 2_656
H(17) H(5) 2.719 2_656
H(17) H(12) 2.837 .
H(17) H(13) 3.518 .
H(17) H(14) 3.458 1_655
H(17) H(15) 1.600 .
H(17) H(16) 1.600 .
H(17) H(20) 3.061 1_655
H(18) Ir(2) 3.495 .
H(18) F(1) 2.702 2_555
H(18) F(2) 2.886 2_555
H(18) F(7) 3.167 2_545
H(18) C(3) 3.509 .
H(18) C(15) 2.683 .
H(18) C(19) 3.373 .
H(18) C(20) 2.058 .
H(18) H(2) 2.941 .
H(18) H(3) 3.269 .
H(18) H(11) 2.403 .
H(18) H(12) 3.560 1_455
H(18) H(19) 1.600 .
H(18) H(20) 1.600 .
H(19) F(1) 2.788 2_555
H(19) F(3) 2.374 1_565
H(19) C(11) 3.589 1_565
H(19) C(15) 3.085 .
H(19) C(16) 3.580 1_455
H(19) C(19) 2.914 .
H(19) C(20) 2.058 .
H(19) H(11) 3.187 .
H(19) H(12) 2.978 1_455
H(19) H(14) 2.949 .
H(19) H(16) 2.903 1_455
H(19) H(18) 1.600 .
H(19) H(20) 1.600 .
H(20) Ir(2) 3.040 .
H(20) Cl(2) 2.845 .
H(20) F(3) 3.595 1_565
H(20) C(3) 3.389 .
H(20) C(15) 3.384 .
H(20) C(16) 3.483 1_455
H(20) C(19) 2.820 .
H(20) C(20) 2.058 .
H(20) C(27) 3.252 1_455
H(20) H(2) 2.713 .
H(20) H(11) 3.529 .
H(20) H(12) 2.699 1_455
H(20) H(14) 2.841 .
H(20) H(16) 2.698 1_455
H(20) H(17) 3.061 1_455
H(20) H(18) 1.600 .
H(20) H(19) 1.600 .

loop_
_geom_torsion_atom_site_label_1
_geom_torsion_atom_site_label_2
_geom_torsion_atom_site_label_3
_geom_torsion_atom_site_label_4
_geom_torsion
Cl(1) Ir(1) Ir(2) Cl(2) -114.59(5)
Cl(1) Ir(1) Ir(2) C(16) 82.89(14)
Cl(1) Ir(1) Ir(2) C(17) 46.9(2)
Cl(1) Ir(1) Ir(2) C(19) -167.2(2)
Cl(1) Ir(1) Ir(2) C(20) 157.26(15)
Cl(2) Ir(1) Ir(2) Cl(1) 114.59(5)
Cl(2) Ir(1) Ir(2) C(16) -162.52(13)
Cl(2) Ir(1) Ir(2) C(17) 161.5(2)
Cl(2) Ir(1) Ir(2) C(19) -52.6(2)
Cl(2) Ir(1) Ir(2) C(20) -88.14(14)
Ir(2) Ir(1) C(2) C(1) 160.88(19)
Ir(2) Ir(1) C(2) C(3) 51.3(4)
Ir(2) Ir(1) C(2) C(13) -66.9(4)
C(2) Ir(1) Ir(2) Cl(1) 165.6(2)
C(2) Ir(1) Ir(2) Cl(2) 51.0(2)
C(2) Ir(1) Ir(2) C(16) -111.5(2)
C(2) Ir(1) Ir(2) C(17) -147.5(3)
C(2) Ir(1) Ir(2) C(19) -1.6(3)
C(2) Ir(1) Ir(2) C(20) -37.1(2)
Ir(2) Ir(1) C(3) C(2) -150.3(2)
Ir(2) Ir(1) C(3) C(4) 97.8(3)
C(3) Ir(1) Ir(2) Cl(1) -161.38(16)
C(3) Ir(1) Ir(2) Cl(2) 84.02(16)
C(3) Ir(1) Ir(2) C(16) -78.5(2)
C(3) Ir(1) Ir(2) C(17) -114.5(2)
C(3) Ir(1) Ir(2) C(19) 31.5(2)
C(3) Ir(1) Ir(2) C(20) -4.1(2)
Ir(2) Ir(1) C(5) C(4) -98.6(3)
Ir(2) Ir(1) C(5) C(6) 151.8(2)
Ir(2) Ir(1) C(5) C(14) 31.6(4)
C(5) Ir(1) Ir(2) Cl(1) -88.66(14)
C(5) Ir(1) Ir(2) Cl(2) 156.74(14)
C(5) Ir(1) Ir(2) C(16) -5.77(19)
C(5) Ir(1) Ir(2) C(17) -41.7(2)
C(5) Ir(1) Ir(2) C(19) 104.2(2)
C(5) Ir(1) Ir(2) C(20) 68.60(19)
Ir(2) Ir(1) C(6) C(1) -161.06(19)
Ir(2) Ir(1) C(6) C(5) -48.0(3)
C(6) Ir(1) Ir(2) Cl(1) -58.1(2)
C(6) Ir(1) Ir(2) Cl(2) -172.7(2)
C(6) Ir(1) Ir(2) C(16) 24.8(2)
C(6) Ir(1) Ir(2) C(17) -11.2(3)
C(6) Ir(1) Ir(2) C(19) 134.8(3)
C(6) Ir(1) Ir(2) C(20) 99.2(2)
Cl(1) Ir(1) Cl(2) Ir(2) 46.29(3)
Cl(2) Ir(1) Cl(1) Ir(2) -46.40(3)
Cl(1) Ir(1) C(2) C(1) -56.1(5)
Cl(1) Ir(1) C(2) C(3) -165.7(3)
Cl(1) Ir(1) C(2) C(13) 76.1(6)
C(2) Ir(1) Cl(1) Ir(2) -153.5(4)
Cl(1) Ir(1) C(3) C(2) 167.7(3)
Cl(1) Ir(1) C(3) C(4) 55.9(6)
C(3) Ir(1) Cl(1) Ir(2) 51.5(4)
Cl(1) Ir(1) C(5) C(4) -152.5(3)
Cl(1) Ir(1) C(5) C(6) 97.9(2)
Cl(1) Ir(1) C(5) C(14) -22.3(4)
C(5) Ir(1) Cl(1) Ir(2) 108.42(15)
Cl(1) Ir(1) C(6) C(1) 155.1(2)
Cl(1) Ir(1) C(6) C(5) -91.8(2)
C(6) Ir(1) Cl(1) Ir(2) 148.91(15)
Cl(2) Ir(1) C(2) C(1) -160.2(2)
Cl(2) Ir(1) C(2) C(3) 90.2(2)
Cl(2) Ir(1) C(2) C(13) -28.0(3)
C(2) Ir(1) Cl(2) Ir(2) -152.28(13)
Cl(2) Ir(1) C(3) C(2) -97.5(2)
Cl(2) Ir(1) C(3) C(4) 150.7(3)
C(3) Ir(1) Cl(2) Ir(2) -111.49(15)
Cl(2) Ir(1) C(5) C(4) -52.0(5)
Cl(2) Ir(1) C(5) C(6) -161.5(2)
Cl(2) Ir(1) C(5) C(14) 78.2(4)
C(5) Ir(1) Cl(2) Ir(2) -58.4(3)
Cl(2) Ir(1) C(6) C(1) 39.1(6)
Cl(2) Ir(1) C(6) C(5) 152.2(3)
C(6) Ir(1) Cl(2) Ir(2) 165.1(4)
C(2) Ir(1) C(3) C(4) -111.8(4)
C(3) Ir(1) C(2) C(1) 109.6(4)
C(3) Ir(1) C(2) C(13) -118.2(5)
C(2) Ir(1) C(5) C(4) 46.6(3)
C(2) Ir(1) C(5) C(6) -63.0(2)
C(2) Ir(1) C(5) C(14) 176.7(4)
C(5) Ir(1) C(2) C(1) 45.5(2)
C(5) Ir(1) C(2) C(3) -64.1(3)
C(5) Ir(1) C(2) C(13) 177.7(4)
C(2) Ir(1) C(6) C(1) -7.3(2)
C(2) Ir(1) C(6) C(5) 105.7(3)
C(6) Ir(1) C(2) C(1) 7.3(2)
C(6) Ir(1) C(2) C(3) -102.3(3)
C(6) Ir(1) C(2) C(13) 139.5(4)
C(3) Ir(1) C(5) C(4) 7.3(3)
C(3) Ir(1) C(5) C(6) -102.2(3)
C(3) Ir(1) C(5) C(14) 137.5(4)
C(5) Ir(1) C(3) C(2) 104.5(3)
C(5) Ir(1) C(3) C(4) -7.4(3)
C(3) Ir(1) C(6) C(1) -47.2(2)
C(3) Ir(1) C(6) C(5) 65.8(2)
C(6) Ir(1) C(3) C(2) 65.3(3)
C(6) Ir(1) C(3) C(4) -46.5(3)
C(5) Ir(1) C(6) C(1) -113.1(3)
C(6) Ir(1) C(5) C(4) 109.5(4)
C(6) Ir(1) C(5) C(14) -120.3(4)
Ir(1) Ir(2) C(16) C(15) 97.0(3)
Ir(1) Ir(2) C(16) C(17) -151.2(2)
Ir(1) Ir(2) C(17) C(16) 54.8(3)
Ir(1) Ir(2) C(17) C(18) 165.54(19)
Ir(1) Ir(2) C(17) C(27) -64.6(5)
Ir(1) Ir(2) C(19) C(18) -169.79(19)
Ir(1) Ir(2) C(19) C(20) -58.0(3)
Ir(1) Ir(2) C(20) C(15) -104.3(2)
Ir(1) Ir(2) C(20) C(19) 144.5(2)
Ir(1) Ir(2) C(20) C(28) 24.0(4)
Cl(1) Ir(2) Cl(2) Ir(1) -46.53(3)
Cl(2) Ir(2) Cl(1) Ir(1) 46.07(3)
Cl(1) Ir(2) C(16) C(15) 150.4(2)
Cl(1) Ir(2) C(16) C(17) -97.8(2)
C(16) Ir(2) Cl(1) Ir(1) -116.65(14)
Cl(1) Ir(2) C(17) C(16) 91.4(2)
Cl(1) Ir(2) C(17) C(18) -157.9(2)
Cl(1) Ir(2) C(17) C(27) -28.0(4)
C(17) Ir(2) Cl(1) Ir(1) -156.97(14)
Cl(1) Ir(2) C(19) C(18) 49.4(6)
Cl(1) Ir(2) C(19) C(20) 161.2(4)
C(19) Ir(2) Cl(1) Ir(1) 149.8(5)
Cl(1) Ir(2) C(20) C(15) -56.2(5)
Cl(1) Ir(2) C(20) C(19) -167.4(2)
Cl(1) Ir(2) C(20) C(28) 72.1(5)
C(20) Ir(2) Cl(1) Ir(1) -59.8(3)
Cl(2) Ir(2) C(16) C(15) 46.1(6)
Cl(2) Ir(2) C(16) C(17) 157.9(3)
C(16) Ir(2) Cl(2) Ir(1) 60.6(4)
Cl(2) Ir(2) C(17) C(16) -163.5(2)
Cl(2) Ir(2) C(17) C(18) -52.7(4)
Cl(2) Ir(2) C(17) C(27) 77.1(5)
C(17) Ir(2) Cl(2) Ir(1) -155.8(3)
Cl(2) Ir(2) C(19) C(18) 150.8(2)
Cl(2) Ir(2) C(19) C(20) -97.4(2)
C(19) Ir(2) Cl(2) Ir(1) 149.42(12)
Cl(2) Ir(2) C(20) C(15) -158.0(2)
Cl(2) Ir(2) C(20) C(19) 90.8(2)
Cl(2) Ir(2) C(20) C(28) -29.6(4)
C(20) Ir(2) Cl(2) Ir(1) 109.54(15)
C(16) Ir(2) C(17) C(18) 110.7(3)
C(16) Ir(2) C(17) C(27) -119.4(5)
C(17) Ir(2) C(16) C(15) -111.8(4)
C(16) Ir(2) C(19) C(18) -47.2(2)
C(16) Ir(2) C(19) C(20) 64.6(2)
C(19) Ir(2) C(16) C(15) -46.0(3)
C(19) Ir(2) C(16) C(17) 65.8(2)
C(16) Ir(2) C(20) C(15) 7.5(3)
C(16) Ir(2) C(20) C(19) -103.7(3)
C(16) Ir(2) C(20) C(28) 135.8(4)
C(20) Ir(2) C(16) C(15) -7.5(3)
C(20) Ir(2) C(16) C(17) 104.3(3)
C(17) Ir(2) C(19) C(18) -8.3(2)
C(17) Ir(2) C(19) C(20) 103.5(3)
C(19) Ir(2) C(17) C(16) -102.6(3)
C(19) Ir(2) C(17) C(18) 8.1(2)
C(19) Ir(2) C(17) C(27) 138.0(4)
C(17) Ir(2) C(20) C(15) 46.1(3)
C(17) Ir(2) C(20) C(19) -65.2(3)
C(17) Ir(2) C(20) C(28) 174.4(4)
C(20) Ir(2) C(17) C(16) -64.1(2)
C(20) Ir(2) C(17) C(18) 46.6(2)
C(20) Ir(2) C(17) C(27) 176.5(4)
C(19) Ir(2) C(20) C(15) 111.2(4)
C(19) Ir(2) C(20) C(28) -120.4(5)
C(20) Ir(2) C(19) C(18) -111.8(4)
C(2) C(1) C(6) Ir(1) 9.4(3)
C(2) C(1) C(6) C(5) -61.9(5)
C(6) C(1) C(2) Ir(1) -9.4(3)
C(6) C(1) C(2) C(3) 60.2(4)
C(6) C(1) C(2) C(13) -140.5(4)
C(2) C(1) C(7) C(8) 57.3(5)
C(2) C(1) C(7) C(12) -118.9(5)
C(7) C(1) C(2) Ir(1) -124.8(3)
C(7) C(1) C(2) C(3) -55.3(5)
C(7) C(1) C(2) C(13) 104.0(5)
C(6) C(1) C(7) C(8) -50.0(5)
C(6) C(1) C(7) C(12) 133.8(5)
C(7) C(1) C(6) Ir(1) 123.6(4)
C(7) C(1) C(6) C(5) 52.3(6)
Ir(1) C(2) C(3) C(4) 90.4(3)
C(1) C(2) C(3) Ir(1) -89.3(3)
C(1) C(2) C(3) C(4) 1.0(5)
C(13) C(2) C(3) Ir(1) 112.1(5)
C(13) C(2) C(3) C(4) -157.5(4)
Ir(1) C(3) C(4) C(5) 9.5(4)
Ir(1) C(3) C(4) C(8) 125.1(3)
C(2) C(3) C(4) C(5) -63.4(5)
C(2) C(3) C(4) C(8) 52.3(5)
C(3) C(4) C(5) Ir(1) -9.3(4)
C(3) C(4) C(5) C(6) 62.4(5)
C(3) C(4) C(5) C(14) -138.9(5)
C(3) C(4) C(8) C(7) -51.6(5)
C(3) C(4) C(8) C(9) 127.2(5)
C(5) C(4) C(8) C(7) 55.8(6)
C(5) C(4) C(8) C(9) -125.4(5)
C(8) C(4) C(5) Ir(1) -124.3(3)
C(8) C(4) C(5) C(6) -52.6(6)
C(8) C(4) C(5) C(14) 106.1(6)
Ir(1) C(5) C(6) C(1) 89.2(4)
C(4) C(5) C(6) Ir(1) -89.9(4)
C(4) C(5) C(6) C(1) -0.7(6)
C(14) C(5) C(6) Ir(1) 112.8(5)
C(14) C(5) C(6) C(1) -158.0(5)
C(1) C(7) C(8) C(4) -3.0(6)
C(1) C(7) C(8) C(9) 178.1(4)
C(1) C(7) C(12) F(4) -1.6(8)
C(1) C(7) C(12) C(11) 178.5(5)
C(8) C(7) C(12) F(4) -177.4(4)
C(8) C(7) C(12) C(11) 2.7(8)
C(12) C(7) C(8) C(4) 173.4(5)
C(12) C(7) C(8) C(9) -5.6(7)
C(4) C(8) C(9) F(1) 4.9(8)
C(4) C(8) C(9) C(10) -174.1(5)
C(7) C(8) C(9) F(1) -176.3(4)
C(7) C(8) C(9) C(10) 4.6(7)
F(1) C(9) C(10) F(2) -1.9(8)
F(1) C(9) C(10) C(11) 180.0(4)
C(8) C(9) C(10) F(2) 177.2(5)
C(8) C(9) C(10) C(11) -0.9(8)
F(2) C(10) C(11) F(3) -0.1(7)
F(2) C(10) C(11) C(12) 179.7(5)
C(9) C(10) C(11) F(3) 178.1(5)
C(9) C(10) C(11) C(12) -2.1(8)
F(3) C(11) C(12) F(4) 1.2(8)
F(3) C(11) C(12) C(7) -179.0(5)
C(10) C(11) C(12) F(4) -178.6(5)
C(10) C(11) C(12) C(7) 1.2(8)
C(16) C(15) C(20) Ir(2) -9.5(3)
C(16) C(15) C(20) C(19) 60.8(5)
C(16) C(15) C(20) C(28) -135.4(4)
C(20) C(15) C(16) Ir(2) 9.7(4)
C(20) C(15) C(16) C(17) -62.6(5)
C(16) C(15) C(21) C(22) -52.3(5)
C(16) C(15) C(21) C(26) 125.9(5)
C(21) C(15) C(16) Ir(2) 124.0(3)
C(21) C(15) C(16) C(17) 51.8(5)
C(20) C(15) C(21) C(22) 54.3(5)
C(20) C(15) C(21) C(26) -127.5(5)
C(21) C(15) C(20) Ir(2) -124.4(3)
C(21) C(15) C(20) C(19) -54.2(5)
C(21) C(15) C(20) C(28) 109.6(5)
Ir(2) C(16) C(17) C(18) -88.4(3)
Ir(2) C(16) C(17) C(27) 115.2(5)
C(15) C(16) C(17) Ir(2) 90.4(3)
C(15) C(16) C(17) C(18) 2.1(6)
C(15) C(16) C(17) C(27) -154.4(4)
Ir(2) C(17) C(18) C(19) -10.5(3)
Ir(2) C(17) C(18) C(22) -126.2(3)
C(16) C(17) C(18) C(19) 60.3(5)
C(16) C(17) C(18) C(22) -55.4(5)
C(27) C(17) C(18) C(19) -141.8(4)
C(27) C(17) C(18) C(22) 102.5(5)
C(17) C(18) C(19) Ir(2) 10.6(3)
C(17) C(18) C(19) C(20) -62.5(4)
C(17) C(18) C(22) C(21) 55.5(5)
C(17) C(18) C(22) C(23) -123.0(5)
C(19) C(18) C(22) C(21) -52.4(5)
C(19) C(18) C(22) C(23) 129.1(5)
C(22) C(18) C(19) Ir(2) 125.3(3)
C(22) C(18) C(19) C(20) 52.3(5)
Ir(2) C(19) C(20) C(15) -89.0(3)
Ir(2) C(19) C(20) C(28) 108.3(5)
C(18) C(19) C(20) Ir(2) 90.0(3)
C(18) C(19) C(20) C(15) 1.0(6)
C(18) C(19) C(20) C(28) -161.7(4)
C(15) C(21) C(22) C(18) -1.2(5)
C(15) C(21) C(22) C(23) 177.4(4)
C(15) C(21) C(26) F(8) 0.6(8)
C(15) C(21) C(26) C(25) -179.6(5)
C(22) C(21) C(26) F(8) 178.7(4)
C(22) C(21) C(26) C(25) -1.4(7)
C(26) C(21) C(22) C(18) -179.6(4)
C(26) C(21) C(22) C(23) -1.0(7)
C(18) C(22) C(23) F(5) 0.8(8)
C(18) C(22) C(23) C(24) -179.4(5)
C(21) C(22) C(23) F(5) -177.6(4)
C(21) C(22) C(23) C(24) 2.2(7)
F(5) C(23) C(24) F(6) -1.7(8)
F(5) C(23) C(24) C(25) 178.9(5)
C(22) C(23) C(24) F(6) 178.5(5)
C(22) C(23) C(24) C(25) -0.9(8)
F(6) C(24) C(25) F(7) -0.6(8)
F(6) C(24) C(25) C(26) 179.0(5)
C(23) C(24) C(25) F(7) 178.9(5)
C(23) C(24) C(25) C(26) -1.6(8)
F(7) C(25) C(26) F(8) 2.1(8)
F(7) C(25) C(26) C(21) -177.7(5)
C(24) C(25) C(26) F(8) -177.4(5)
C(24) C(25) C(26) C(21) 2.8(8)
